data_7223876
loop_
_publ_author_name
'Zeidan, T. A.'
'Trotta, J. T.'
'Tilak, P. A.'
'Oliveira, M. A.'
'Chiarella, R. A.'
'Foxman, B. M.'
'Almarsson, \"O.'
'Hickey, M. B.'

_publ_section_title
;
 An unprecedented case of dodecamorphism: the twelfth polymorph of
 aripiprazole formed by seeding with its active metabolite
;
_journal_issue 9
_journal_name_full CrystEngComm
_journal_page_first 1486
_journal_paper_doi 10.1039/C5CE02467F
_journal_volume 18
_journal_year 2016
_chemical_formula_moiety 'C23 H27 Cl2 N3 O2'
_chemical_formula_sum 'C23 H27 Cl2 N3 O2'
_chemical_formula_weight 448.39
_chemical_melting_point 400
_chemical_name_common 'aripiprazole; 7-(4-(4-(2,3-dichlorophenyl)-1-piperazinyl)butoxy)-3,4-dihydrocarbostyril'
_chemical_name_systematic 7-(4-(4-(2,3-Dichlorophenyl)-1-piperazinyl)butoxy)-3,4-dihydro-2(1H)-quinolinone
_space_group_IT_number 14
_symmetry_cell_setting monoclinic
_symmetry_space_group_name_Hall '-P 2yn'
_symmetry_space_group_name_H-M 'P 1 21/n 1'
_atom_sites_solution_hydrogens difmap
_atom_sites_solution_primary direct
_audit_creation_date 2013-09-20
_audit_creation_method CRYSTALS_ver_14.52
_audit_update_record
;
2015-09-03 deposited with the CCDC.
2016-01-13 downloaded from the CCDC.
;
_cell_angle_alpha 90
_cell_angle_beta 106.9900(10)
_cell_angle_gamma 90
_cell_formula_units_Z 4
_cell_length_a 16.6133(10)
_cell_length_b 6.9533(4)
_cell_length_c 19.4632(11)
_cell_measurement_reflns_used 7392
_cell_measurement_temperature 173
_cell_measurement_theta_max 25
_cell_measurement_theta_min 2
_cell_volume 2150.2(2)
_computing_cell_refinement 'SAINT (Siemens ,1995)'
_computing_data_collection 'SMART (Siemens, 1993)'
_computing_data_reduction 'Apex2 (Bruker AXS, 2006)'
_computing_molecular_graphics 'CAMERON (Watkin et al., 1996)'
_computing_publication_material 'CRYSTALS (Betteridge et al., 2003)'
_computing_structure_refinement 'CRYSTALS (Betteridge et al., 2003)'
_computing_structure_solution 'SHELXS 86 (Sheldrick, 1986)'
_diffrn_ambient_temperature 173
_diffrn_measured_fraction_theta_full 0.995
_diffrn_measured_fraction_theta_max 0.995
_diffrn_measurement_device Area
_diffrn_measurement_device_type 'Bruker SMART'
_diffrn_measurement_method '\f & \w scans'
_diffrn_radiation_monochromator graphite
_diffrn_radiation_type 'Mo K\a'
_diffrn_radiation_wavelength 0.71073
_diffrn_reflns_av_R_equivalents 0.036
_diffrn_reflns_limit_h_max 18
_diffrn_reflns_limit_h_min -19
_diffrn_reflns_limit_k_max 8
_diffrn_reflns_limit_k_min 0
_diffrn_reflns_limit_l_max 23
_diffrn_reflns_limit_l_min 0
_diffrn_reflns_number 17022
_diffrn_reflns_theta_full 25.387
_diffrn_reflns_theta_max 25.387
_diffrn_reflns_theta_min 1.913
_diffrn_standards_number 0
_exptl_absorpt_coefficient_mu 0.328
_exptl_absorpt_correction_T_max 0.98
_exptl_absorpt_correction_T_min 0.91
_exptl_absorpt_correction_type multi-scan
_exptl_absorpt_process_details 'SADABS (Siemens, 1996)'
_exptl_crystal_colour colourless
_exptl_crystal_density_diffrn 1.385
_exptl_crystal_density_method 'not measured'
_exptl_crystal_description Plate
_exptl_crystal_F_000 944
_exptl_crystal_recrystallization_method 'Re-crystallisation from solvent: 1-propanol'
_exptl_crystal_size_max 0.280
_exptl_crystal_size_mid 0.220
_exptl_crystal_size_min 0.070
_refine_diff_density_max 0.30
_refine_diff_density_min -0.38
_refine_ls_extinction_method None
_refine_ls_goodness_of_fit_ref 0.9636
_refine_ls_hydrogen_treatment mixed
_refine_ls_matrix_type full
_refine_ls_number_parameters 280
_refine_ls_number_reflns 3931
_refine_ls_number_restraints 0
_refine_ls_R_factor_all 0.0462
_refine_ls_R_factor_gt 0.0345
_refine_ls_shift/su_max 0.0006796
_refine_ls_shift/su_mean 0.0000401
_refine_ls_structure_factor_coef Fsqd
_refine_ls_weighting_details
;
 Method= Modified Sheldrick 
 w=1/[\s^2^(F^2^) + ( 0.03P)^2^ + 1.20P] 
 ,where P=(max(Fo^2^,0) + 2Fc^2^)/3 
;
_refine_ls_weighting_scheme calc
_refine_ls_wR_factor_all 0.0824
_refine_ls_wR_factor_gt 0.0767
_refine_ls_wR_factor_ref 0.0824
_reflns_limit_h_max 18
_reflns_limit_h_min -19
_reflns_limit_k_max 8
_reflns_limit_k_min 0
_reflns_limit_l_max 23
_reflns_limit_l_min 0
_reflns_number_gt 3118
_reflns_number_total 3931
_reflns_threshold_expression I>2.0\s(I)
_oxford_diffrn_Wilson_B_factor 0.00
_oxford_diffrn_Wilson_scale 0.00
_oxford_refine_ls_r_factor_ref 0.0462
_oxford_refine_ls_scale 1.001(3)
_oxford_reflns_number_all 3931
_oxford_reflns_threshold_expression_ref I>-10.0\s(I)
_oxford_structure_analysis_title 'alxs0101 P 21/n R = 0.04'
_cod_data_source_file c5ce02467f2.cif
_cod_data_source_block alxs101
_cod_depositor_comments 'Adding full bibliography for 7223876--7223877.cif.'
_cod_original_sg_symbol_H-M 'P 1 21/n 1 '
_cod_database_code 7223876

loop_
_symmetry_equiv_pos_as_xyz
x,y,z
-x,-y,-z
-x+1/2,y+1/2,-z+1/2
x+1/2,-y+1/2,z+1/2

loop_
_atom_site_label
_atom_site_type_symbol
_atom_site_fract_x
_atom_site_fract_y
_atom_site_fract_z
_atom_site_U_iso_or_equiv
_atom_site_occupancy
_atom_site_adp_type
_atom_site_refinement_flags_posn
_atom_site_refinement_flags_occupancy
_atom_site_disorder_assembly
_atom_site_disorder_group
Cl1 Cl 0.56619(3) 1.10860(7) 0.35826(3) 0.0395 1.0000 Uani . . . .
Cl2 Cl 0.76021(3) 1.04959(8) 0.43200(3) 0.0411 1.0000 Uani . . . .
O17 O 0.06477(8) 0.24067(18) 0.37702(6) 0.0314 1.0000 Uani . . . .
O28 O -0.09803(8) -0.62774(19) 0.45713(7) 0.0368 1.0000 Uani . . . .
N1 N 0.28234(9) 0.7976(2) 0.37052(7) 0.0254 1.0000 Uani . . . .
N4 N 0.45749(9) 0.7880(2) 0.37747(7) 0.0259 1.0000 Uani . . . .
N24 N -0.05415(10) -0.3426(2) 0.42705(8) 0.0358 1.0000 Uani . . . .
H241 H -0.0154 -0.3400 0.4677 0.0441 1.0000 Uiso R . . .
C2 C 0.31348(11) 0.6830(3) 0.32085(9) 0.0287 1.0000 Uani . . . .
H22 H 0.3092 0.7546 0.2764 0.0351 1.0000 Uiso R . . .
H21 H 0.2783 0.5684 0.3066 0.0340 1.0000 Uiso R . . .
C3 C 0.40322(11) 0.6197(3) 0.35643(10) 0.0292 1.0000 Uani . . . .
H32 H 0.4036 0.5355 0.3978 0.0341 1.0000 Uiso R . . .
H31 H 0.4240 0.5435 0.3244 0.0344 1.0000 Uiso R . . .
C5 C 0.42570(11) 0.9100(3) 0.42560(9) 0.0288 1.0000 Uani . . . .
H52 H 0.4594 1.0246 0.4371 0.0343 1.0000 Uiso R . . .
H51 H 0.4291 0.8371 0.4705 0.0346 1.0000 Uiso R . . .
C6 C 0.33557(11) 0.9668(3) 0.39093(10) 0.0285 1.0000 Uani . . . .
H62 H 0.3146 1.0441 0.4243 0.0347 1.0000 Uiso R . . .
H61 H 0.3320 1.0496 0.3480 0.0346 1.0000 Uiso R . . .
C7 C 0.54510(11) 0.7514(3) 0.40601(9) 0.0259 1.0000 Uani . . . .
C8 C 0.60281(11) 0.8965(3) 0.40273(9) 0.0267 1.0000 Uani . . . .
C9 C 0.68878(11) 0.8692(3) 0.43331(9) 0.0294 1.0000 Uani . . . .
C10 C 0.71928(12) 0.6968(3) 0.46654(10) 0.0345 1.0000 Uani . . . .
H101 H 0.7771 0.6832 0.4879 0.0409 1.0000 Uiso R . . .
C11 C 0.66363(12) 0.5514(3) 0.46779(11) 0.0385 1.0000 Uani . . . .
H111 H 0.6837 0.4341 0.4882 0.0457 1.0000 Uiso R . . .
C12 C 0.57782(12) 0.5786(3) 0.43822(10) 0.0333 1.0000 Uani . . . .
H121 H 0.5408 0.4790 0.4398 0.0383 1.0000 Uiso R . . .
C13 C 0.19492(11) 0.8590(3) 0.34132(10) 0.0288 1.0000 Uani . . . .
H131 H 0.1899 0.9529 0.3027 0.0347 1.0000 Uiso R . . .
H132 H 0.1779 0.9255 0.3793 0.0343 1.0000 Uiso R . . .
C14 C 0.13303(11) 0.6985(3) 0.31136(9) 0.0281 1.0000 Uani . . . .
H141 H 0.1446 0.6473 0.2677 0.0342 1.0000 Uiso R . . .
H142 H 0.0762 0.7540 0.2954 0.0329 1.0000 Uiso R . . .
C15 C 0.13412(11) 0.5353(3) 0.36396(9) 0.0283 1.0000 Uani . . . .
H151 H 0.1896 0.4738 0.3771 0.0342 1.0000 Uiso R . . .
H152 H 0.1224 0.5864 0.4063 0.0361 1.0000 Uiso R . . .
C16 C 0.06773(11) 0.3915(3) 0.32777(10) 0.0277 1.0000 Uani . . . .
H162 H 0.0139 0.4569 0.3129 0.0335 1.0000 Uiso R . . .
H161 H 0.0797 0.3391 0.2854 0.0334 1.0000 Uiso R . . .
C18 C 0.00620(11) 0.0996(2) 0.35131(9) 0.0247 1.0000 Uani . . . .
C19 C 0.00309(11) -0.0451(3) 0.39950(9) 0.0251 1.0000 Uani . . . .
H191 H 0.0403 -0.0443 0.4463 0.0303 1.0000 Uiso R . . .
C20 C -0.05395(11) -0.1930(3) 0.37843(9) 0.0268 1.0000 Uani . . . .
C21 C -0.11046(12) -0.1994(3) 0.30924(10) 0.0353 1.0000 Uani . . . .
C22 C -0.10506(11) -0.0552(3) 0.26203(10) 0.0305 1.0000 Uani . . . .
H221 H -0.1406 -0.0590 0.2149 0.0377 1.0000 Uiso R . . .
C23 C -0.04754(11) 0.0940(3) 0.28166(9) 0.0270 1.0000 Uani . . . .
H231 H -0.0452 0.1909 0.2484 0.0325 1.0000 Uiso R . . .
C25 C -0.10500(11) -0.4968(3) 0.41347(9) 0.0273 1.0000 Uani . . . .
C270 C -0.1588(4) -0.3901(9) 0.2828(3) 0.0279 0.500(11) Uani . P 1 1
C271 C -0.1874(4) -0.3281(9) 0.2988(3) 0.0295 0.500(11) Uani . P 1 2
H2711 H -0.2303 -0.2619 0.3136 0.0340 0.500(11) Uiso R P 1 2
H2712 H -0.2079 -0.3596 0.2479 0.0336 0.500(11) Uiso R P 1 2
H2701 H -0.2122 -0.3564 0.2489 0.0346 0.500(11) Uiso R P 1 1
H2702 H -0.1273 -0.4729 0.2602 0.0355 0.500(11) Uiso R P 1 1
C260 C -0.1790(3) -0.4819(8) 0.3477(3) 0.0276(12) 0.500(11) Uiso . P 1 1
C261 C -0.1614(4) -0.5165(8) 0.3381(3) 0.0282(12) 0.500(11) Uiso . P 1 2
H2611 H -0.2117 -0.5834 0.3400 0.0340 0.500(11) Uiso . P 1 2
H2612 H -0.1337 -0.5944 0.3116 0.0340 0.500(11) Uiso . P 1 2
H2601 H -0.2221 -0.4082 0.3587 0.0332 0.500(11) Uiso . P 1 1
H2602 H -0.2009 -0.6096 0.3344 0.0332 0.500(11) Uiso . P 1 1

loop_
_atom_site_aniso_label
_atom_site_aniso_U_11
_atom_site_aniso_U_22
_atom_site_aniso_U_33
_atom_site_aniso_U_23
_atom_site_aniso_U_13
_atom_site_aniso_U_12
Cl1 0.0364(3) 0.0301(3) 0.0456(3) 0.0112(2) 0.0018(2) -0.0051(2)
Cl2 0.0297(3) 0.0438(3) 0.0483(3) 0.0036(2) 0.0089(2) -0.0106(2)
O17 0.0359(7) 0.0262(7) 0.0290(7) 0.0028(5) 0.0047(6) -0.0091(6)
O28 0.0345(8) 0.0346(8) 0.0362(7) 0.0099(6) 0.0025(6) -0.0112(6)
N1 0.0251(8) 0.0250(8) 0.0260(8) -0.0028(6) 0.0072(6) -0.0036(6)
N4 0.0248(8) 0.0238(8) 0.0267(8) -0.0043(6) 0.0039(6) -0.0053(6)
N24 0.0334(9) 0.0351(9) 0.0288(8) 0.0102(7) -0.0066(7) -0.0133(7)
C2 0.0283(10) 0.0294(10) 0.0283(9) -0.0074(8) 0.0079(8) -0.0081(8)
C3 0.0322(10) 0.0262(10) 0.0304(10) -0.0063(8) 0.0111(8) -0.0057(8)
C5 0.0304(10) 0.0286(10) 0.0257(9) -0.0074(8) 0.0056(8) -0.0054(8)
C6 0.0306(10) 0.0258(10) 0.0278(9) -0.0067(8) 0.0065(8) -0.0031(8)
C7 0.0286(10) 0.0271(10) 0.0223(9) -0.0021(8) 0.0080(7) -0.0031(8)
C8 0.0310(10) 0.0250(9) 0.0235(9) 0.0000(7) 0.0068(8) -0.0002(8)
C9 0.0292(10) 0.0324(11) 0.0275(9) -0.0023(8) 0.0099(8) -0.0052(8)
C10 0.0269(10) 0.0395(12) 0.0370(11) 0.0002(9) 0.0090(9) 0.0044(9)
C11 0.0390(12) 0.0298(11) 0.0463(12) 0.0082(9) 0.0119(10) 0.0066(9)
C12 0.0335(11) 0.0278(10) 0.0389(11) 0.0024(8) 0.0108(9) -0.0041(8)
C13 0.0292(10) 0.0266(10) 0.0304(10) 0.0044(8) 0.0081(8) -0.0011(8)
C14 0.0247(10) 0.0304(10) 0.0277(9) 0.0024(8) 0.0053(8) -0.0023(8)
C15 0.0258(10) 0.0289(10) 0.0297(9) 0.0029(8) 0.0075(8) -0.0028(8)
C16 0.0273(10) 0.0266(10) 0.0299(9) 0.0029(8) 0.0094(8) -0.0010(8)
C18 0.0222(9) 0.0228(9) 0.0297(9) -0.0029(7) 0.0085(8) -0.0004(7)
C19 0.0218(9) 0.0284(10) 0.0235(9) 0.0011(8) 0.0041(7) 0.0008(8)
C20 0.0225(9) 0.0271(10) 0.0281(9) 0.0054(8) 0.0031(8) -0.0017(8)
C21 0.0265(10) 0.0374(11) 0.0342(10) 0.0079(9) -0.0034(8) -0.0073(9)
C22 0.0243(10) 0.0332(11) 0.0281(10) 0.0040(8) -0.0017(8) -0.0002(8)
C23 0.0283(10) 0.0237(9) 0.0286(9) 0.0059(8) 0.0079(8) 0.0045(8)
C25 0.0230(10) 0.0286(10) 0.0310(10) 0.0004(8) 0.0093(8) -0.0032(8)
C270 0.021(3) 0.032(3) 0.027(2) -0.0016(19) 0.0015(18) -0.001(2)
C271 0.022(3) 0.034(3) 0.029(3) -0.001(2) 0.0008(18) -0.003(2)

loop_
_atom_type_symbol
_atom_type_scat_dispersion_real
_atom_type_scat_dispersion_imag
_atom_type_scat_Cromer_Mann_a1
_atom_type_scat_Cromer_Mann_b1
_atom_type_scat_Cromer_Mann_a2
_atom_type_scat_Cromer_Mann_b2
_atom_type_scat_Cromer_Mann_a3
_atom_type_scat_Cromer_Mann_b3
_atom_type_scat_Cromer_Mann_a4
_atom_type_scat_Cromer_Mann_b4
_atom_type_scat_Cromer_Mann_c
_atom_type_scat_source
C 0.0033 0.0016 2.3100 20.8439 1.0200 10.2075 1.5886 0.5687 0.8650 51.6512 0.2156 'International Tables Vol C 4.2.6.8 and 6.1.1.4'
H 0.0000 0.0000 0.4930 10.5109 0.3229 26.1257 0.1402 3.1424 0.0408 57.7998 0.0030 'International Tables Vol C 4.2.6.8 and 6.1.1.4'
Cl 0.1484 0.1585 11.4604 0.0104 7.1964 1.1662 6.2556 18.5194 1.6455 47.7784 -9.5574 'International Tables Vol C 4.2.6.8 and 6.1.1.4'
N 0.0061 0.0033 12.2126 0.0057 3.1322 9.8933 2.0125 28.9975 1.1663 0.5826 -11.5290 'International Tables Vol C 4.2.6.8 and 6.1.1.4'
O 0.0106 0.0060 3.0485 13.2771 2.2868 5.7011 1.5463 0.3239 0.8670 32.9089 0.2508 'International Tables Vol C 4.2.6.8 and 6.1.1.4'

loop_
_geom_angle_atom_site_label_1
_geom_angle_atom_site_label_2
_geom_angle_atom_site_label_3
_geom_angle
_geom_angle_publ_flag
C16 O17 C18 116.10(13) yes
C2 N1 C6 108.51(13) yes
C2 N1 C13 114.00(14) yes
C6 N1 C13 109.00(14) yes
C3 N4 C5 109.48(13) yes
C3 N4 C7 116.33(14) yes
C5 N4 C7 111.82(13) yes
H241 N24 C20 117.0 no
H241 N24 C25 117.1 no
C20 N24 C25 125.67(15) yes
N1 C2 H22 111.0 no
N1 C2 H21 109.5 no
H22 C2 H21 106.2 no
N1 C2 C3 110.36(14) yes
H22 C2 C3 110.9 no
H21 C2 C3 108.7 no
C2 C3 N4 109.88(15) yes
C2 C3 H32 108.3 no
N4 C3 H32 112.8 no
C2 C3 H31 110.9 no
N4 C3 H31 108.4 no
H32 C3 H31 106.5 no
N4 C5 H52 109.4 no
N4 C5 H51 109.0 no
H52 C5 H51 109.8 no
N4 C5 C6 111.16(14) yes
H52 C5 C6 108.8 no
H51 C5 C6 108.7 no
C5 C6 N1 110.87(15) yes
C5 C6 H62 110.2 no
N1 C6 H62 108.6 no
C5 C6 H61 109.5 no
N1 C6 H61 110.7 no
H62 C6 H61 106.9 no
N4 C7 C8 119.19(16) yes
N4 C7 C12 123.52(16) yes
C8 C7 C12 117.29(16) yes
Cl1 C8 C7 119.35(14) yes
Cl1 C8 C9 119.88(14) yes
C7 C8 C9 120.75(16) yes
Cl2 C9 C8 121.15(14) yes
Cl2 C9 C10 118.34(14) yes
C8 C9 C10 120.50(17) yes
C9 C10 H101 118.9 no
C9 C10 C11 119.22(18) yes
H101 C10 C11 121.8 no
C10 C11 H111 119.7 no
C10 C11 C12 120.52(18) yes
H111 C11 C12 119.8 no
C7 C12 C11 121.64(18) yes
C7 C12 H121 118.8 no
C11 C12 H121 119.6 no
N1 C13 H131 110.2 no
N1 C13 H132 108.5 no
H131 C13 H132 106.6 no
N1 C13 C14 114.85(15) yes
H131 C13 C14 107.4 no
H132 C13 C14 108.9 no
C13 C14 H141 108.4 no
C13 C14 H142 108.3 no
H141 C14 H142 106.2 no
C13 C14 C15 114.62(15) yes
H141 C14 C15 110.0 no
H142 C14 C15 109.0 no
C14 C15 H151 109.0 no
C14 C15 H152 109.4 no
H151 C15 H152 110.2 no
C14 C15 C16 108.50(14) yes
H151 C15 C16 109.8 no
H152 C15 C16 109.9 no
C15 C16 O17 109.73(14) yes
C15 C16 H162 108.4 no
O17 C16 H162 109.5 no
C15 C16 H161 110.0 no
O17 C16 H161 110.4 no
H162 C16 H161 108.8 no
O17 C18 C19 115.82(15) yes
O17 C18 C23 124.23(16) yes
C19 C18 C23 119.95(16) yes
C18 C19 H191 120.5 no
C18 C19 C20 119.92(16) yes
H191 C19 C20 119.6 no
N24 C20 C19 119.23(15) yes
N24 C20 C21 119.41(16) yes
C19 C20 C21 121.35(16) yes
C20 C21 C22 117.49(17) yes
C20 C21 C270 118.8(2) yes
C22 C21 C270 121.7(2) yes
C20 C21 C22 117.49(17) yes
C20 C21 C271 116.6(2) yes
C22 C21 C271 123.5(2) yes
C21 C22 H221 119.2 no
C21 C22 C23 122.26(17) yes
H221 C22 C23 118.5 no
C18 C23 C22 119.00(16) yes
C18 C23 H231 120.4 no
C22 C23 H231 120.6 no
N24 C25 O28 121.97(16) yes
N24 C25 C260 115.1(2) yes
O28 C25 C260 122.1(2) yes
N24 C25 O28 121.97(16) yes
N24 C25 C261 116.3(2) yes
O28 C25 C261 121.0(2) yes
C21 C270 H2701 107.5 no
C21 C270 H2702 111.2 no
H2701 C270 H2702 110.2 no
C21 C270 C260 107.3(4) yes
H2701 C270 C260 106.6 no
H2702 C270 C260 113.8 no
C21 C271 H2711 110.2 no
C21 C271 H2712 107.4 no
H2711 C271 H2712 110.0 no
C21 C271 C261 109.6(4) yes
H2711 C271 C261 112.9 no
H2712 C271 C261 106.4 no
C270 C260 C25 114.2(4) yes
C270 C260 H2601 108.6 no
C25 C260 H2601 109.1 no
C270 C260 H2602 108.5 no
C25 C260 H2602 108.4 no
H2601 C260 H2602 107.8 no
C271 C261 C25 114.9(4) yes
C271 C261 H2611 108.3 no
C25 C261 H2611 107.9 no
C271 C261 H2612 109.2 no
C25 C261 H2612 108.6 no
H2611 C261 H2612 107.8 no

loop_
_geom_bond_atom_site_label_1
_geom_bond_atom_site_label_2
_geom_bond_distance
_geom_bond_publ_flag
Cl1 C8 1.7282(18) yes
Cl2 C9 1.7321(18) yes
O17 C16 1.431(2) yes
O17 C18 1.369(2) yes
O28 C25 1.227(2) yes
N1 C2 1.459(2) yes
N1 C6 1.455(2) yes
N1 C13 1.460(2) yes
N4 C3 1.461(2) yes
N4 C5 1.471(2) yes
N4 C7 1.421(2) yes
N24 H241 0.862 no
N24 C20 1.407(2) yes
N24 C25 1.343(2) yes
C2 H22 0.983 no
C2 H21 0.979 no
C2 C3 1.514(3) yes
C3 H32 0.994 no
C3 H31 0.956 no
C5 H52 0.962 no
C5 H51 0.997 no
C5 C6 1.504(2) yes
C6 H62 0.982 no
C6 H61 1.002 no
C7 C8 1.406(2) yes
C7 C12 1.390(3) yes
C8 C9 1.391(3) yes
C9 C10 1.386(3) yes
C10 H101 0.933 no
C10 C11 1.375(3) yes
C11 H111 0.926 no
C11 C12 1.385(3) yes
C12 H121 0.933 no
C13 H131 0.981 no
C13 H132 0.980 no
C13 C14 1.514(2) yes
C14 H141 0.991 no
C14 H142 0.982 no
C14 C15 1.525(2) yes
C15 H151 0.980 no
C15 H152 0.969 no
C15 C16 1.503(2) yes
C16 H162 0.968 no
C16 H161 0.974 no
C18 C19 1.387(2) yes
C18 C23 1.389(2) yes
C19 H191 0.940 no
C19 C20 1.377(2) yes
C20 C21 1.399(2) yes
C21 C22 1.381(3) yes
C21 C270 1.558(5) yes
C21 C22 1.381(3) yes
C21 C271 1.525(5) yes
C22 H221 0.935 no
C22 C23 1.386(2) yes
C23 H231 0.943 no
C25 C260 1.498(5) yes
C25 C261 1.499(5) yes
C270 H2701 0.966 no
C270 H2702 0.966 no
C270 C260 1.537(8) yes
C271 H2711 0.961 no
C271 H2712 0.973 no
C271 C261 1.515(8) yes
C260 H2601 0.954 no
C260 H2602 0.966 no
C261 H2611 0.966 no
C261 H2612 0.954 no
